data_7106453
loop_
_publ_author_name
'Yumiko Nakajima'
'Yu Shiraishi'
'Takahiro Tsuchimoto'
'Fumiyuki Ozawa'

_publ_section_title
;
 Synthesis and coordination behavior of Cy(I) bis(phosphaethenyl)pyridine
 complexes.
;
_journal_name_full Chem.Commun.
_journal_page_first 6332
_journal_paper_doi 10.1039/c1cc11315a
_journal_volume 47
_journal_year 2011
_chemical_formula_sum 'C55.5 H72 Br Cl Cu N P2'
_chemical_formula_weight 993.98
_chemical_name_systematic
;
?
;
_space_group_IT_number 14
_symmetry_cell_setting monoclinic
_symmetry_space_group_name_Hall '-P 2ybc'
_symmetry_space_group_name_H-M 'P 1 21/c 1'
_atom_sites_solution_hydrogens geom
_atom_sites_solution_primary direct
_atom_sites_solution_secondary difmap
_audit_creation_method SHELXL-97
_cell_angle_alpha 90.00
_cell_angle_beta 96.2821(8)
_cell_angle_gamma 90.00
_cell_formula_units_Z 4
_cell_length_a 15.9441(2)
_cell_length_b 9.64940(10)
_cell_length_c 35.0720(7)
_cell_measurement_temperature 103(2)
_cell_volume 5363.46(14)
_computing_cell_refinement 'Nonius CAD4 software'
_computing_data_collection 'Nonius CAD4 software'
_computing_data_reduction 'XCAD (P.McArdle, 2000)'
_computing_molecular_graphics 'ORTEX (P.McArdle, 1995)'
_computing_publication_material 'SHELXL-97/2 (Sheldrick,1997)'
_computing_structure_refinement 'SHELXL-97 (Sheldrick, 1997)'
_computing_structure_solution 'SHELXS-97 (Sheldrick, 1990)'
_diffrn_ambient_temperature 103(2)
_diffrn_measured_fraction_theta_full 0.999
_diffrn_measured_fraction_theta_max 0.999
_diffrn_measurement_device_type '4-circle diffractometer'
_diffrn_measurement_method 'scintillation counter'
_diffrn_radiation_monochromator graphite
_diffrn_radiation_source 'fine-focus sealed tube'
_diffrn_radiation_type MoK\a
_diffrn_radiation_wavelength 0.71075
_diffrn_reflns_av_R_equivalents 0.0715
_diffrn_reflns_av_sigmaI/netI 0.0411
_diffrn_reflns_limit_h_max 18
_diffrn_reflns_limit_h_min -18
_diffrn_reflns_limit_k_max 11
_diffrn_reflns_limit_k_min -11
_diffrn_reflns_limit_l_max 41
_diffrn_reflns_limit_l_min -41
_diffrn_reflns_number 52478
_diffrn_reflns_theta_full 25.00
_diffrn_reflns_theta_max 25.00
_diffrn_reflns_theta_min 2.19
_exptl_absorpt_coefficient_mu 1.296
_exptl_absorpt_correction_T_max 0.9380
_exptl_absorpt_correction_T_min 0.8293
_exptl_absorpt_correction_type none
_exptl_crystal_colour green
_exptl_crystal_density_diffrn 1.231
_exptl_crystal_density_meas ?
_exptl_crystal_density_method 'not measured'
_exptl_crystal_description block
_exptl_crystal_F_000 2092
_exptl_crystal_size_max 0.15
_exptl_crystal_size_mid 0.10
_exptl_crystal_size_min 0.05
_refine_diff_density_max 1.012
_refine_diff_density_min -0.879
_refine_diff_density_rms 0.101
_refine_ls_extinction_method none
_refine_ls_goodness_of_fit_ref 1.241
_refine_ls_hydrogen_treatment constr
_refine_ls_matrix_type full
_refine_ls_number_parameters 625
_refine_ls_number_reflns 9450
_refine_ls_number_restraints 0
_refine_ls_restrained_S_all 1.241
_refine_ls_R_factor_all 0.0969
_refine_ls_R_factor_gt 0.0818
_refine_ls_shift/su_max 0.000
_refine_ls_shift/su_mean 0.000
_refine_ls_structure_factor_coef Fsqd
_refine_ls_weighting_details 'calc w=1/[\s^2^(Fo^2^)+(0.0001P)^2^+43.1302P] where P=(Fo^2^+2Fc^2^)/3'
_refine_ls_weighting_scheme calc
_refine_ls_wR_factor_gt 0.1827
_refine_ls_wR_factor_ref 0.1902
_reflns_number_gt 7829
_reflns_number_total 9450
_reflns_threshold_expression >2sigma(I)
_cod_data_source_file c1cc11315a.txt
_cod_data_source_block 1
_cod_depositor_comments
;
The following automatic conversions were performed:

'_exptl_crystal_density_meas' value 'not measured' was changed to '?'
- the value is perceived as not measured.

Automatic conversion script
Id: cif_fix_values 3008 2015-01-20 13:52:24Z robertas 
;
_cod_original_sg_symbol_H-M P21/c
_cod_original_formula_sum 'C55.50 H72 Br Cl Cu N P2'
_cod_database_code 7106453

loop_
_symmetry_equiv_pos_as_xyz
'x, y, z'
'-x, y+1/2, -z+1/2'
'-x, -y, -z'
'x, -y-1/2, z-1/2'

loop_
_atom_site_label
_atom_site_type_symbol
_atom_site_fract_x
_atom_site_fract_y
_atom_site_fract_z
_atom_site_U_iso_or_equiv
_atom_site_adp_type
_atom_site_occupancy
_atom_site_symmetry_multiplicity
_atom_site_calc_flag
_atom_site_refinement_flags
_atom_site_disorder_assembly
_atom_site_disorder_group
Cu1 Cu 0.38520(5) 0.24650(9) 0.14730(2) 0.0284(2) Uani 1 1 d . . .
Br1 Br 0.33950(5) 0.03549(8) 0.17047(3) 0.0482(2) Uani 1 1 d . . .
P1 P 0.26947(10) 0.34326(18) 0.11639(5) 0.0284(4) Uani 1 1 d . . .
C1 C 0.2792(4) 0.5143(7) 0.12736(17) 0.0267(14) Uani 1 1 d . . .
C2 C 0.3665(4) 0.5551(7) 0.14089(18) 0.0293(15) Uani 1 1 d . . .
C3 C 0.3955(4) 0.6950(8) 0.13815(19) 0.0377(17) Uani 1 1 d . . .
H1 H 0.3574 0.7662 0.1289 0.045 Uiso 1 1 calc R . .
C4 C 0.4780(4) 0.7245(7) 0.14885(19) 0.0320(15) Uani 1 1 d . . .
H2 H 0.4964 0.8181 0.1494 0.038 Uiso 1 1 calc R . .
C5 C 0.5353(4) 0.6206(7) 0.15898(18) 0.0295(15) Uani 1 1 d . . .
H3 H 0.5934 0.6421 0.1650 0.035 Uiso 1 1 calc R . .
C6 C 0.5073(4) 0.4815(7) 0.16048(17) 0.0263(14) Uani 1 1 d . . .
N1 N 0.4219(3) 0.4515(6) 0.15434(14) 0.0269(12) Uani 1 1 d . . .
C7 C 0.5663(4) 0.3664(7) 0.16527(18) 0.0278(14) Uani 1 1 d . . .
P2 P 0.52412(10) 0.21665(18) 0.14587(5) 0.0270(4) Uani 1 1 d . . .
C8 C 0.1575(4) 0.3020(7) 0.10415(18) 0.0277(14) Uani 1 1 d . . .
C9 C 0.1334(4) 0.2601(8) 0.06506(19) 0.0355(16) Uani 1 1 d . . .
C10 C 0.0488(4) 0.2689(8) 0.05110(19) 0.0389(17) Uani 1 1 d . . .
H4 H 0.0330 0.2475 0.0249 0.047 Uiso 1 1 calc R . .
C11 C -0.0140(4) 0.3075(7) 0.07345(19) 0.0314(15) Uani 1 1 d . A .
C12 C 0.0100(4) 0.3291(6) 0.11202(18) 0.0275(14) Uani 1 1 d . . .
H5 H -0.0327 0.3476 0.1282 0.033 Uiso 1 1 calc R . .
C13 C 0.0937(4) 0.3253(7) 0.12850(18) 0.0282(14) Uani 1 1 d . . .
C14 C 0.1958(5) 0.1976(10) 0.0385(2) 0.052(2) Uani 1 1 d . . .
C15 C -0.1063(4) 0.3211(8) 0.0565(2) 0.0365(16) Uani 1 1 d . . .
C16 C 0.1036(4) 0.3347(7) 0.17308(19) 0.0305(15) Uani 1 1 d . . .
C17 C 0.2427(5) 0.0742(10) 0.0585(3) 0.062(3) Uani 1 1 d . . .
H6 H 0.2817 0.0349 0.0416 0.093 Uiso 1 1 calc R . .
H7 H 0.2019 0.0034 0.0642 0.093 Uiso 1 1 calc R . .
H8 H 0.2746 0.1056 0.0824 0.093 Uiso 1 1 calc R . .
C18 C 0.2582(6) 0.3080(12) 0.0258(2) 0.074(3) Uani 1 1 d . . .
H9 H 0.2263 0.3847 0.0130 0.111 Uiso 1 1 calc R . .
H10 H 0.2942 0.2657 0.0081 0.111 Uiso 1 1 calc R . .
H11 H 0.2934 0.3431 0.0484 0.111 Uiso 1 1 calc R . .
C19 C 0.1480(6) 0.1402(12) 0.0009(3) 0.075(3) Uani 1 1 d . . .
H12 H 0.1175 0.2158 -0.0132 0.112 Uiso 1 1 calc R . .
H13 H 0.1078 0.0690 0.0071 0.112 Uiso 1 1 calc R . .
H14 H 0.1885 0.0995 -0.0150 0.112 Uiso 1 1 calc R . .
C20 C -0.1531(8) 0.1898(13) 0.0723(4) 0.040(3) Uani 0.579(12) 1 d P A 1
H15 H -0.1272 0.1045 0.0639 0.060 Uiso 0.579(12) 1 calc PR A 1
H16 H -0.2130 0.1916 0.0622 0.060 Uiso 0.579(12) 1 calc PR A 1
H17 H -0.1479 0.1927 0.1004 0.060 Uiso 0.579(12) 1 calc PR A 1
C21 C -0.1183(8) 0.3094(16) 0.0131(4) 0.048(4) Uani 0.579(12) 1 d P A 1
H18 H -0.0927 0.2230 0.0053 0.073 Uiso 0.579(12) 1 calc PR A 1
H19 H -0.0912 0.3883 0.0018 0.073 Uiso 0.579(12) 1 calc PR A 1
H20 H -0.1787 0.3092 0.0041 0.073 Uiso 0.579(12) 1 calc PR A 1
C22 C -0.1447(9) 0.4483(16) 0.0693(4) 0.049(4) Uani 0.579(12) 1 d P A 1
H21 H -0.2037 0.4534 0.0580 0.074 Uiso 0.579(12) 1 calc PR A 1
H22 H -0.1138 0.5288 0.0610 0.074 Uiso 0.579(12) 1 calc PR A 1
H23 H -0.1423 0.4480 0.0973 0.074 Uiso 0.579(12) 1 calc PR A 1
C23 C -0.1365(11) 0.1964(19) 0.0345(5) 0.044(5) Uani 0.421(12) 1 d P A 2
H24 H -0.1957 0.2091 0.0242 0.066 Uiso 0.421(12) 1 calc PR A 2
H25 H -0.1315 0.1152 0.0514 0.066 Uiso 0.421(12) 1 calc PR A 2
H26 H -0.1023 0.1822 0.0132 0.066 Uiso 0.421(12) 1 calc PR A 2
C24 C -0.1671(12) 0.362(2) 0.0858(6) 0.046(5) Uani 0.421(12) 1 d P A 2
H27 H -0.1452 0.4444 0.1000 0.069 Uiso 0.421(12) 1 calc PR A 2
H28 H -0.1720 0.2856 0.1037 0.069 Uiso 0.421(12) 1 calc PR A 2
H29 H -0.2228 0.3832 0.0723 0.069 Uiso 0.421(12) 1 calc PR A 2
C25 C -0.1078(12) 0.4537(19) 0.0287(6) 0.054(6) Uani 0.421(12) 1 d P A 2
H30 H -0.0862 0.5347 0.0436 0.081 Uiso 0.421(12) 1 calc PR A 2
H31 H -0.1658 0.4716 0.0175 0.081 Uiso 0.421(12) 1 calc PR A 2
H32 H -0.0722 0.4357 0.0082 0.081 Uiso 0.421(12) 1 calc PR A 2
C26 C 0.0568(4) 0.2085(7) 0.1877(2) 0.0374(17) Uani 1 1 d . . .
H33 H -0.0017 0.2082 0.1758 0.056 Uiso 1 1 calc R . .
H34 H 0.0575 0.2143 0.2156 0.056 Uiso 1 1 calc R . .
H35 H 0.0849 0.1230 0.1809 0.056 Uiso 1 1 calc R . .
C27 C 0.0628(4) 0.4686(8) 0.1861(2) 0.0380(17) Uani 1 1 d . . .
H36 H 0.0050 0.4758 0.1735 0.057 Uiso 1 1 calc R . .
H37 H 0.0957 0.5487 0.1791 0.057 Uiso 1 1 calc R . .
H38 H 0.0616 0.4665 0.2140 0.057 Uiso 1 1 calc R . .
C28 C 0.1929(4) 0.3268(9) 0.19325(19) 0.0403(18) Uani 1 1 d . . .
H39 H 0.2202 0.2419 0.1854 0.060 Uiso 1 1 calc R . .
H40 H 0.1909 0.3257 0.2211 0.060 Uiso 1 1 calc R . .
H41 H 0.2251 0.4076 0.1862 0.060 Uiso 1 1 calc R . .
C29 C 0.2128(4) 0.6234(7) 0.1221(2) 0.0334(16) Uani 1 1 d . . .
C30 C 0.1551(5) 0.6277(8) 0.0889(2) 0.0429(18) Uani 1 1 d . . .
H42 H 0.1579 0.5602 0.0693 0.051 Uiso 1 1 calc R . .
C31 C 0.0938(5) 0.7309(9) 0.0845(3) 0.056(2) Uani 1 1 d . . .
H43 H 0.0541 0.7316 0.0622 0.068 Uiso 1 1 calc R . .
C32 C 0.0895(5) 0.8324(8) 0.1120(3) 0.061(3) Uani 1 1 d . . .
H44 H 0.0478 0.9029 0.1086 0.074 Uiso 1 1 calc R . .
C33 C 0.1459(5) 0.8298(8) 0.1442(3) 0.054(2) Uani 1 1 d . . .
H45 H 0.1441 0.9001 0.1631 0.065 Uiso 1 1 calc R . .
C34 C 0.2063(5) 0.7246(7) 0.1497(2) 0.0398(17) Uani 1 1 d . . .
H46 H 0.2436 0.7225 0.1727 0.048 Uiso 1 1 calc R . .
C35 C 0.6538(4) 0.3872(7) 0.18406(19) 0.0311(15) Uani 1 1 d . . .
C36 C 0.6680(4) 0.4611(8) 0.2189(2) 0.0366(16) Uani 1 1 d . . .
H47 H 0.6219 0.5035 0.2294 0.044 Uiso 1 1 calc R . .
C37 C 0.7487(5) 0.4719(9) 0.2377(2) 0.0470(19) Uani 1 1 d . . .
H48 H 0.7574 0.5201 0.2615 0.056 Uiso 1 1 calc R . .
C38 C 0.8161(5) 0.4137(9) 0.2225(3) 0.052(2) Uani 1 1 d . . .
H49 H 0.8713 0.4219 0.2356 0.063 Uiso 1 1 calc R . .
C39 C 0.8038(4) 0.3429(8) 0.1878(2) 0.0454(19) Uani 1 1 d . . .
H50 H 0.8505 0.3029 0.1773 0.054 Uiso 1 1 calc R . .
C40 C 0.7236(4) 0.3308(8) 0.1688(2) 0.0371(17) Uani 1 1 d . . .
H51 H 0.7158 0.2834 0.1449 0.045 Uiso 1 1 calc R . .
C41 C 0.6015(4) 0.0768(7) 0.15026(19) 0.0288(14) Uani 1 1 d . . .
C42 C 0.6432(4) 0.0264(7) 0.18514(18) 0.0294(14) Uani 1 1 d . . .
C43 C 0.7154(4) -0.0537(7) 0.1834(2) 0.0327(15) Uani 1 1 d . . .
H52 H 0.7438 -0.0876 0.2068 0.039 Uiso 1 1 calc R . .
C44 C 0.7479(4) -0.0866(7) 0.1497(2) 0.0327(15) Uani 1 1 d . B .
C45 C 0.7010(4) -0.0499(7) 0.1157(2) 0.0327(15) Uani 1 1 d . . .
H53 H 0.7200 -0.0791 0.0923 0.039 Uiso 1 1 calc R . .
C46 C 0.6269(4) 0.0283(7) 0.11436(18) 0.0300(15) Uani 1 1 d . . .
C47 C 0.6168(4) 0.0393(8) 0.22648(19) 0.0352(16) Uani 1 1 d . . .
C48 C 0.8319(5) -0.1657(8) 0.1507(2) 0.0407(18) Uani 1 1 d . . .
C49 C 0.5779(4) 0.0561(9) 0.0744(2) 0.0408(18) Uani 1 1 d . . .
C50 C 0.5985(5) -0.1084(8) 0.2399(2) 0.0421(18) Uani 1 1 d . . .
H54 H 0.5520 -0.1483 0.2227 0.063 Uiso 1 1 calc R . .
H55 H 0.5826 -0.1051 0.2661 0.063 Uiso 1 1 calc R . .
H56 H 0.6490 -0.1658 0.2393 0.063 Uiso 1 1 calc R . .
C51 C 0.6897(5) 0.1029(9) 0.2536(2) 0.0450(19) Uani 1 1 d . . .
H57 H 0.7015 0.1967 0.2449 0.067 Uiso 1 1 calc R . .
H58 H 0.7403 0.0454 0.2533 0.067 Uiso 1 1 calc R . .
H59 H 0.6735 0.1069 0.2797 0.067 Uiso 1 1 calc R . .
C52 C 0.5388(5) 0.1276(9) 0.2313(2) 0.0453(19) Uani 1 1 d . . .
H60 H 0.5483 0.2227 0.2229 0.068 Uiso 1 1 calc R . .
H61 H 0.5284 0.1282 0.2583 0.068 Uiso 1 1 calc R . .
H62 H 0.4897 0.0885 0.2157 0.068 Uiso 1 1 calc R . .
C53 C 0.8219(8) -0.3050(13) 0.1712(4) 0.068(5) Uani 0.716(14) 1 d P B 1
H63 H 0.7743 -0.3564 0.1580 0.103 Uiso 0.716(14) 1 calc PR B 1
H64 H 0.8114 -0.2876 0.1978 0.103 Uiso 0.716(14) 1 calc PR B 1
H65 H 0.8737 -0.3595 0.1710 0.103 Uiso 0.716(14) 1 calc PR B 1
C54 C 0.9016(7) -0.0826(15) 0.1688(4) 0.057(4) Uani 0.716(14) 1 d P B 1
H66 H 0.9544 -0.1351 0.1692 0.086 Uiso 0.716(14) 1 calc PR B 1
H67 H 0.8913 -0.0604 0.1952 0.086 Uiso 0.716(14) 1 calc PR B 1
H68 H 0.9061 0.0034 0.1543 0.086 Uiso 0.716(14) 1 calc PR B 1
C55 C 0.8516(7) -0.2051(13) 0.1087(3) 0.047(3) Uani 0.716(14) 1 d P B 1
H69 H 0.8054 -0.2615 0.0962 0.070 Uiso 0.716(14) 1 calc PR B 1
H70 H 0.9044 -0.2579 0.1101 0.070 Uiso 0.716(14) 1 calc PR B 1
H71 H 0.8572 -0.1203 0.0938 0.070 Uiso 0.716(14) 1 calc PR B 1
C56 C 0.826(2) -0.288(5) 0.1331(9) 0.084(16) Uani 0.284(14) 1 d P B 2
H72 H 0.8821 -0.3317 0.1353 0.127 Uiso 0.284(14) 1 calc PR B 2
H73 H 0.8061 -0.2745 0.1059 0.127 Uiso 0.284(14) 1 calc PR B 2
H74 H 0.7868 -0.3471 0.1451 0.127 Uiso 0.284(14) 1 calc PR B 2
C57 C 0.8818(15) -0.175(3) 0.1933(8) 0.044(8) Uani 0.284(14) 1 d P B 2
H75 H 0.8949 -0.0811 0.2029 0.066 Uiso 0.284(14) 1 calc PR B 2
H76 H 0.9343 -0.2269 0.1924 0.066 Uiso 0.284(14) 1 calc PR B 2
H77 H 0.8464 -0.2221 0.2104 0.066 Uiso 0.284(14) 1 calc PR B 2
C58 C 0.8939(17) -0.049(4) 0.1335(10) 0.068(12) Uani 0.284(14) 1 d P B 2
H78 H 0.8960 0.0340 0.1495 0.102 Uiso 0.284(14) 1 calc PR B 2
H79 H 0.8715 -0.0255 0.1072 0.102 Uiso 0.284(14) 1 calc PR B 2
H80 H 0.9508 -0.0877 0.1336 0.102 Uiso 0.284(14) 1 calc PR B 2
C59 C 0.4856(4) 0.0049(8) 0.0737(2) 0.0420(18) Uani 1 1 d . . .
H81 H 0.4550 0.0230 0.0484 0.063 Uiso 1 1 calc R . .
H82 H 0.4580 0.0542 0.0934 0.063 Uiso 1 1 calc R . .
H83 H 0.4853 -0.0948 0.0790 0.063 Uiso 1 1 calc R . .
C60 C 0.5802(5) 0.2079(10) 0.0620(2) 0.052(2) Uani 1 1 d . . .
H84 H 0.5478 0.2188 0.0367 0.078 Uiso 1 1 calc R . .
H85 H 0.6388 0.2360 0.0605 0.078 Uiso 1 1 calc R . .
H86 H 0.5554 0.2660 0.0807 0.078 Uiso 1 1 calc R . .
C61 C 0.6143(5) -0.0259(12) 0.0426(2) 0.067(3) Uani 1 1 d . . .
H87 H 0.5814 -0.0062 0.0180 0.07(3) Uiso 1 1 calc R . .
H88 H 0.6116 -0.1252 0.0482 0.107 Uiso 1 1 calc R . .
H89 H 0.6732 0.0013 0.0415 0.107 Uiso 1 1 calc R . .
C62 C 0.4524(11) 0.5487(19) 0.0468(5) 0.060(5) Uani 0.50 1 d P . .
Cl1 Cl 0.3667(4) 0.6598(7) 0.03660(16) 0.095(2) Uani 0.50 1 d P C .
Cl2 Cl 0.5463(6) 0.6023(10) 0.0464(3) 0.080(4) Uiso 0.323(10) 1 d P C 1
H90 H 0.4477 0.5112 0.0721 0.120 Uiso 0.323(10) 1 d PR C 1
H91 H 0.4440 0.4749 0.0278 0.120 Uiso 0.323(10) 1 d PR C 1
Cl3 Cl 0.541(2) 0.531(4) 0.0166(12) 0.190(17) Uiso 0.177(10) 1 d P . 2
H92 H 0.4326 0.4576 0.0502 0.285 Uiso 0.177(10) 1 d PR C 2
H93 H 0.4837 0.5785 0.0728 0.285 Uiso 0.177(10) 1 d PR C 2

loop_
_atom_site_aniso_label
_atom_site_aniso_U_11
_atom_site_aniso_U_22
_atom_site_aniso_U_33
_atom_site_aniso_U_23
_atom_site_aniso_U_13
_atom_site_aniso_U_12
Cu1 0.0247(4) 0.0261(4) 0.0358(4) -0.0026(4) 0.0088(3) -0.0002(3)
Br1 0.0481(5) 0.0261(4) 0.0730(6) 0.0027(4) 0.0188(4) -0.0035(3)
P1 0.0245(8) 0.0288(9) 0.0326(9) -0.0053(7) 0.0067(7) -0.0002(7)
C1 0.029(3) 0.028(3) 0.024(3) 0.000(3) 0.006(3) 0.001(3)
C2 0.029(3) 0.038(4) 0.022(3) 0.000(3) 0.009(3) 0.005(3)
C3 0.034(4) 0.053(5) 0.026(4) 0.005(3) 0.004(3) -0.008(3)
C4 0.030(3) 0.029(4) 0.037(4) -0.005(3) 0.007(3) 0.001(3)
C5 0.028(3) 0.030(4) 0.031(3) -0.008(3) 0.007(3) -0.001(3)
C6 0.023(3) 0.034(4) 0.023(3) -0.007(3) 0.006(3) 0.003(3)
N1 0.028(3) 0.031(3) 0.023(3) 0.001(2) 0.007(2) -0.004(2)
C7 0.029(3) 0.031(4) 0.024(3) 0.001(3) 0.008(3) -0.001(3)
P2 0.0240(8) 0.0264(9) 0.0315(9) -0.0033(7) 0.0068(7) 0.0014(7)
C8 0.029(3) 0.029(3) 0.025(3) -0.007(3) 0.006(3) -0.002(3)
C9 0.032(4) 0.042(4) 0.033(4) -0.008(3) 0.009(3) -0.004(3)
C10 0.045(4) 0.046(4) 0.026(3) -0.006(3) 0.003(3) -0.009(4)
C11 0.030(4) 0.033(4) 0.032(4) -0.001(3) 0.005(3) -0.001(3)
C12 0.028(3) 0.022(3) 0.032(4) -0.003(3) 0.008(3) -0.001(3)
C13 0.025(3) 0.028(4) 0.032(3) -0.002(3) 0.004(3) 0.001(3)
C14 0.040(4) 0.076(6) 0.041(4) -0.029(4) 0.017(4) -0.014(4)
C15 0.034(4) 0.041(4) 0.034(4) 0.003(3) 0.000(3) 0.001(3)
C16 0.028(3) 0.034(4) 0.031(3) -0.007(3) 0.005(3) -0.004(3)
C17 0.042(5) 0.074(7) 0.071(6) -0.045(5) 0.016(4) 0.003(4)
C18 0.060(6) 0.124(10) 0.042(5) -0.027(6) 0.024(4) -0.036(6)
C19 0.059(6) 0.115(9) 0.053(6) -0.043(6) 0.023(5) -0.018(6)
C20 0.039(7) 0.038(7) 0.042(8) 0.006(6) -0.001(6) -0.005(6)
C21 0.041(8) 0.062(10) 0.039(8) 0.002(7) -0.010(6) 0.010(7)
C22 0.048(8) 0.038(8) 0.060(10) -0.001(7) -0.008(7) 0.013(7)
C23 0.044(11) 0.039(10) 0.045(11) -0.003(9) -0.011(9) -0.010(8)
C24 0.040(11) 0.042(12) 0.053(12) -0.009(10) -0.008(9) 0.003(9)
C25 0.049(12) 0.032(10) 0.075(15) -0.003(10) -0.016(10) 0.009(9)
C26 0.041(4) 0.035(4) 0.036(4) 0.001(3) 0.005(3) 0.004(3)
C27 0.038(4) 0.037(4) 0.041(4) -0.010(3) 0.012(3) 0.000(3)
C28 0.031(4) 0.065(5) 0.026(3) -0.005(4) 0.006(3) 0.001(4)
C29 0.026(3) 0.029(4) 0.046(4) 0.014(3) 0.006(3) 0.002(3)
C30 0.040(4) 0.035(4) 0.051(5) 0.009(4) -0.003(4) -0.002(3)
C31 0.034(4) 0.049(5) 0.081(6) 0.031(5) -0.015(4) 0.002(4)
C32 0.042(5) 0.025(4) 0.117(8) 0.012(5) 0.009(5) 0.005(4)
C33 0.038(4) 0.031(4) 0.095(7) 0.001(4) 0.012(5) 0.008(4)
C34 0.038(4) 0.026(4) 0.057(5) 0.003(3) 0.012(3) 0.004(3)
C35 0.025(3) 0.034(4) 0.034(4) -0.001(3) 0.003(3) 0.002(3)
C36 0.033(4) 0.035(4) 0.042(4) -0.003(3) 0.004(3) 0.003(3)
C37 0.039(4) 0.050(5) 0.049(5) -0.012(4) -0.005(4) 0.002(4)
C38 0.027(4) 0.059(5) 0.068(6) -0.014(5) -0.009(4) 0.004(4)
C39 0.026(4) 0.044(5) 0.067(5) -0.014(4) 0.009(4) 0.006(3)
C40 0.029(4) 0.041(4) 0.043(4) -0.014(3) 0.009(3) -0.002(3)
C41 0.024(3) 0.032(4) 0.032(4) -0.003(3) 0.007(3) 0.003(3)
C42 0.028(3) 0.032(4) 0.030(3) 0.000(3) 0.007(3) 0.002(3)
C43 0.036(4) 0.027(4) 0.035(4) 0.008(3) 0.004(3) 0.001(3)
C44 0.031(4) 0.023(3) 0.046(4) 0.004(3) 0.010(3) 0.003(3)
C45 0.035(4) 0.031(4) 0.035(4) -0.007(3) 0.013(3) 0.002(3)
C46 0.029(3) 0.034(4) 0.028(3) -0.004(3) 0.008(3) 0.001(3)
C47 0.040(4) 0.036(4) 0.031(4) -0.003(3) 0.010(3) 0.002(3)
C48 0.037(4) 0.037(4) 0.050(5) 0.006(4) 0.019(4) 0.009(3)
C49 0.031(4) 0.064(5) 0.028(4) -0.004(4) 0.007(3) 0.012(4)
C50 0.052(5) 0.050(5) 0.027(4) 0.000(3) 0.013(3) -0.010(4)
C51 0.056(5) 0.051(5) 0.027(4) 0.000(3) 0.001(3) -0.004(4)
C52 0.050(5) 0.059(5) 0.030(4) -0.004(4) 0.016(3) 0.010(4)
C53 0.052(8) 0.054(8) 0.104(12) 0.017(8) 0.031(8) 0.028(6)
C54 0.034(6) 0.090(11) 0.050(8) -0.008(7) 0.011(5) 0.016(6)
C55 0.035(6) 0.057(8) 0.051(7) -0.010(6) 0.015(5) 0.016(5)
C56 0.07(2) 0.14(4) 0.036(19) -0.01(2) -0.006(17) 0.07(3)
C57 0.027(13) 0.039(16) 0.064(19) -0.010(14) -0.001(13) 0.017(12)
C58 0.029(15) 0.10(3) 0.08(3) 0.05(2) 0.029(15) 0.025(17)
C59 0.039(4) 0.052(5) 0.035(4) -0.012(3) 0.002(3) 0.007(4)
C60 0.040(4) 0.081(7) 0.036(4) 0.016(4) 0.011(3) 0.010(4)
C61 0.041(5) 0.130(9) 0.030(4) -0.021(5) 0.006(4) 0.016(5)
C62 0.059(11) 0.054(11) 0.067(12) -0.008(9) 0.014(9) 0.014(9)
Cl1 0.117(5) 0.103(5) 0.064(3) 0.020(3) 0.003(3) -0.034(4)

loop_
_atom_type_symbol
_atom_type_description
_atom_type_scat_dispersion_real
_atom_type_scat_dispersion_imag
_atom_type_scat_source
C C 0.0033 0.0016 'International Tables Vol C Tables 4.2.6.8 and 6.1.1.4'
H H 0.0000 0.0000 'International Tables Vol C Tables 4.2.6.8 and 6.1.1.4'
N N 0.0061 0.0033 'International Tables Vol C Tables 4.2.6.8 and 6.1.1.4'
P P 0.1023 0.0942 'International Tables Vol C Tables 4.2.6.8 and 6.1.1.4'
Cu Cu 0.3201 1.2651 'International Tables Vol C Tables 4.2.6.8 and 6.1.1.4'
Br Br -0.2901 2.4595 'International Tables Vol C Tables 4.2.6.8 and 6.1.1.4'
Cl Cl 0.1484 0.1585 'International Tables Vol C Tables 4.2.6.8 and 6.1.1.4'

loop_
_geom_angle_atom_site_label_1
_geom_angle_atom_site_label_2
_geom_angle_atom_site_label_3
_geom_angle
_geom_angle_site_symmetry_1
_geom_angle_site_symmetry_3
_geom_angle_publ_flag
N1 Cu1 P1 82.34(15) . . ?
N1 Cu1 P2 81.83(15) . . ?
P1 Cu1 P2 143.84(7) . . ?
N1 Cu1 Br1 152.32(14) . . ?
P1 Cu1 Br1 105.06(6) . . ?
P2 Cu1 Br1 104.03(6) . . ?
C1 P1 C8 109.1(3) . . ?
C1 P1 Cu1 104.2(2) . . ?
C8 P1 Cu1 138.8(2) . . ?
C2 C1 C29 119.0(6) . . ?
C2 C1 P1 113.1(5) . . ?
C29 C1 P1 127.7(5) . . ?
N1 C2 C3 120.4(6) . . ?
N1 C2 C1 117.5(6) . . ?
C3 C2 C1 122.0(6) . . ?
C4 C3 C2 119.2(7) . . ?
C4 C3 H1 120.4 . . ?
C2 C3 H1 120.4 . . ?
C3 C4 C5 120.9(7) . . ?
C3 C4 H2 119.5 . . ?
C5 C4 H2 119.5 . . ?
C4 C5 C6 119.8(6) . . ?
C4 C5 H3 120.1 . . ?
C6 C5 H3 120.1 . . ?
N1 C6 C5 120.1(6) . . ?
N1 C6 C7 118.0(6) . . ?
C5 C6 C7 121.7(6) . . ?
C2 N1 C6 118.8(6) . . ?
C2 N1 Cu1 119.3(4) . . ?
C6 N1 Cu1 118.6(4) . . ?
C6 C7 C35 120.7(6) . . ?
C6 C7 P2 112.4(5) . . ?
C35 C7 P2 126.9(5) . . ?
C7 P2 C41 111.1(3) . . ?
C7 P2 Cu1 103.3(2) . . ?
C41 P2 Cu1 139.0(2) . . ?
C13 C8 C9 118.9(6) . . ?
C13 C8 P1 124.8(5) . . ?
C9 C8 P1 115.8(5) . . ?
C10 C9 C8 117.8(6) . . ?
C10 C9 C14 118.2(6) . . ?
C8 C9 C14 123.8(6) . . ?
C9 C10 C11 123.5(6) . . ?
C9 C10 H4 118.3 . . ?
C11 C10 H4 118.3 . . ?
C12 C11 C10 117.0(6) . . ?
C12 C11 C15 121.3(6) . . ?
C10 C11 C15 121.7(6) . . ?
C11 C12 C13 123.5(6) . . ?
C11 C12 H5 118.2 . . ?
C13 C12 H5 118.2 . . ?
C12 C13 C8 118.2(6) . . ?
C12 C13 C16 113.7(5) . . ?
C8 C13 C16 127.9(6) . . ?
C17 C14 C19 106.3(8) . . ?
C17 C14 C9 109.8(7) . . ?
C19 C14 C9 111.1(6) . . ?
C17 C14 C18 111.5(7) . . ?
C19 C14 C18 105.8(7) . . ?
C9 C14 C18 112.1(7) . . ?
C22 C15 C23 135.9(11) . . ?
C22 C15 C21 111.1(9) . . ?
C23 C15 C21 54.5(9) . . ?
C22 C15 C11 111.7(8) . . ?
C23 C15 C11 112.1(9) . . ?
C21 C15 C11 113.2(7) . . ?
C22 C15 C24 42.6(9) . . ?
C23 C15 C24 111.4(12) . . ?
C21 C15 C24 132.0(10) . . ?
C11 C15 C24 114.3(8) . . ?
C22 C15 C20 109.4(9) . . ?
C23 C15 C20 53.1(9) . . ?
C21 C15 C20 106.0(9) . . ?
C11 C15 C20 105.2(7) . . ?
C24 C15 C20 67.8(10) . . ?
C22 C15 C25 62.5(10) . . ?
C23 C15 C25 110.5(11) . . ?
C21 C15 C25 57.3(9) . . ?
C11 C15 C25 104.7(9) . . ?
C24 C15 C25 103.3(12) . . ?
C20 C15 C25 149.8(10) . . ?
C28 C16 C27 108.0(6) . . ?
C28 C16 C26 105.6(6) . . ?
C27 C16 C26 109.1(5) . . ?
C28 C16 C13 116.9(5) . . ?
C27 C16 C13 110.3(6) . . ?
C26 C16 C13 106.7(5) . . ?
C14 C17 H6 109.5 . . ?
C14 C17 H7 109.5 . . ?
H6 C17 H7 109.5 . . ?
C14 C17 H8 109.5 . . ?
H6 C17 H8 109.5 . . ?
H7 C17 H8 109.5 . . ?
C14 C18 H9 109.5 . . ?
C14 C18 H10 109.5 . . ?
H9 C18 H10 109.5 . . ?
C14 C18 H11 109.5 . . ?
H9 C18 H11 109.5 . . ?
H10 C18 H11 109.5 . . ?
C14 C19 H12 109.5 . . ?
C14 C19 H13 109.5 . . ?
H12 C19 H13 109.5 . . ?
C14 C19 H14 109.5 . . ?
H12 C19 H14 109.5 . . ?
H13 C19 H14 109.5 . . ?
C15 C20 H15 109.5 . . ?
C15 C20 H16 109.5 . . ?
H15 C20 H16 109.5 . . ?
C15 C20 H17 109.5 . . ?
H15 C20 H17 109.5 . . ?
H16 C20 H17 109.5 . . ?
C15 C21 H18 109.5 . . ?
C15 C21 H19 109.5 . . ?
H18 C21 H19 109.5 . . ?
C15 C21 H20 109.5 . . ?
H18 C21 H20 109.5 . . ?
H19 C21 H20 109.5 . . ?
C15 C22 H21 109.5 . . ?
C15 C22 H22 109.5 . . ?
H21 C22 H22 109.5 . . ?
C15 C22 H23 109.5 . . ?
H21 C22 H23 109.5 . . ?
H22 C22 H23 109.5 . . ?
C15 C23 H24 109.5 . . ?
C15 C23 H25 109.5 . . ?
H24 C23 H25 109.5 . . ?
C15 C23 H26 109.5 . . ?
H24 C23 H26 109.5 . . ?
H25 C23 H26 109.5 . . ?
C15 C24 H27 109.5 . . ?
C15 C24 H28 109.5 . . ?
H27 C24 H28 109.5 . . ?
C15 C24 H29 109.5 . . ?
H27 C24 H29 109.5 . . ?
H28 C24 H29 109.5 . . ?
C15 C25 H30 109.5 . . ?
C15 C25 H31 109.5 . . ?
H30 C25 H31 109.5 . . ?
C15 C25 H32 109.5 . . ?
H30 C25 H32 109.5 . . ?
H31 C25 H32 109.5 . . ?
C16 C26 H33 109.5 . . ?
C16 C26 H34 109.5 . . ?
H33 C26 H34 109.5 . . ?
C16 C26 H35 109.5 . . ?
H33 C26 H35 109.5 . . ?
H34 C26 H35 109.5 . . ?
C16 C27 H36 109.5 . . ?
C16 C27 H37 109.5 . . ?
H36 C27 H37 109.5 . . ?
C16 C27 H38 109.5 . . ?
H36 C27 H38 109.5 . . ?
H37 C27 H38 109.5 . . ?
C16 C28 H39 109.5 . . ?
C16 C28 H40 109.5 . . ?
H39 C28 H40 109.5 . . ?
C16 C28 H41 109.5 . . ?
H39 C28 H41 109.5 . . ?
H40 C28 H41 109.5 . . ?
C34 C29 C30 117.7(7) . . ?
C34 C29 C1 121.2(6) . . ?
C30 C29 C1 121.0(7) . . ?
C31 C30 C29 120.0(8) . . ?
C31 C30 H42 120.0 . . ?
C29 C30 H42 120.0 . . ?
C32 C31 C30 121.2(8) . . ?
C32 C31 H43 119.4 . . ?
C30 C31 H43 119.4 . . ?
C33 C32 C31 119.1(8) . . ?
C33 C32 H44 120.4 . . ?
C31 C32 H44 120.4 . . ?
C32 C33 C34 120.5(8) . . ?
C32 C33 H45 119.7 . . ?
C34 C33 H45 119.7 . . ?
C29 C34 C33 121.3(8) . . ?
C29 C34 H46 119.3 . . ?
C33 C34 H46 119.3 . . ?
C40 C35 C36 118.0(6) . . ?
C40 C35 C7 121.6(6) . . ?
C36 C35 C7 120.3(6) . . ?
C37 C36 C35 120.3(7) . . ?
C37 C36 H47 119.9 . . ?
C35 C36 H47 119.9 . . ?
C38 C37 C36 120.6(7) . . ?
C38 C37 H48 119.7 . . ?
C36 C37 H48 119.7 . . ?
C37 C38 C39 120.0(7) . . ?
C37 C38 H49 120.0 . . ?
C39 C38 H49 120.0 . . ?
C40 C39 C38 120.0(7) . . ?
C40 C39 H50 120.0 . . ?
C38 C39 H50 120.0 . . ?
C39 C40 C35 121.0(7) . . ?
C39 C40 H51 119.5 . . ?
C35 C40 H51 119.5 . . ?
C42 C41 C46 119.6(6) . . ?
C42 C41 P2 125.3(5) . . ?
C46 C41 P2 114.7(5) . . ?
C43 C42 C41 117.8(6) . . ?
C43 C42 C47 113.1(6) . . ?
C41 C42 C47 129.0(6) . . ?
C44 C43 C42 123.6(6) . . ?
C44 C43 H52 118.2 . . ?
C42 C43 H52 118.2 . . ?
C43 C44 C45 117.5(6) . . ?
C43 C44 C48 120.2(6) . . ?
C45 C44 C48 122.3(6) . . ?
C44 C45 C46 122.9(6) . . ?
C44 C45 H53 118.5 . . ?
C46 C45 H53 118.5 . . ?
C45 C46 C41 117.5(6) . . ?
C45 C46 C49 117.7(6) . . ?
C41 C46 C49 124.8(6) . . ?
C52 C47 C50 107.3(6) . . ?
C52 C47 C51 106.1(6) . . ?
C50 C47 C51 109.6(6) . . ?
C52 C47 C42 116.8(6) . . ?
C50 C47 C42 106.8(6) . . ?
C51 C47 C42 110.0(6) . . ?
C56 C48 C54 134.3(17) . . ?
C56 C48 C44 114.6(16) . . ?
C54 C48 C44 110.9(7) . . ?
C56 C48 C53 55.9(18) . . ?
C54 C48 C53 112.8(10) . . ?
C44 C48 C53 108.0(7) . . ?
C56 C48 C55 50.7(18) . . ?
C54 C48 C55 108.6(8) . . ?
C44 C48 C55 111.0(7) . . ?
C53 C48 C55 105.5(9) . . ?
C56 C48 C57 112.4(18) . . ?
C54 C48 C57 49.6(12) . . ?
C44 C48 C57 112.7(10) . . ?
C53 C48 C57 65.5(12) . . ?
C55 C48 C57 135.9(11) . . ?
C56 C48 C58 116(2) . . ?
C54 C48 C58 47.8(14) . . ?
C44 C48 C58 102.1(11) . . ?
C53 C48 C58 149.2(12) . . ?
C55 C48 C58 68.7(15) . . ?
C57 C48 C58 96.9(17) . . ?
C60 C49 C61 105.4(7) . . ?
C60 C49 C46 113.4(6) . . ?
C61 C49 C46 111.9(6) . . ?
C60 C49 C59 110.7(6) . . ?
C61 C49 C59 105.1(6) . . ?
C46 C49 C59 109.9(6) . . ?
C47 C50 H54 109.5 . . ?
C47 C50 H55 109.5 . . ?
H54 C50 H55 109.5 . . ?
C47 C50 H56 109.5 . . ?
H54 C50 H56 109.5 . . ?
H55 C50 H56 109.5 . . ?
C47 C51 H57 109.5 . . ?
C47 C51 H58 109.5 . . ?
H57 C51 H58 109.5 . . ?
C47 C51 H59 109.5 . . ?
H57 C51 H59 109.5 . . ?
H58 C51 H59 109.5 . . ?
C47 C52 H60 109.5 . . ?
C47 C52 H61 109.5 . . ?
H60 C52 H61 109.5 . . ?
C47 C52 H62 109.5 . . ?
H60 C52 H62 109.5 . . ?
H61 C52 H62 109.5 . . ?
C48 C53 H63 109.5 . . ?
C48 C53 H64 109.5 . . ?
H63 C53 H64 109.5 . . ?
C48 C53 H65 109.5 . . ?
H63 C53 H65 109.5 . . ?
H64 C53 H65 109.5 . . ?
C48 C54 H66 109.5 . . ?
C48 C54 H67 109.5 . . ?
H66 C54 H67 109.5 . . ?
C48 C54 H68 109.5 . . ?
H66 C54 H68 109.5 . . ?
H67 C54 H68 109.5 . . ?
C48 C55 H69 109.5 . . ?
C48 C55 H70 109.5 . . ?
H69 C55 H70 109.5 . . ?
C48 C55 H71 109.5 . . ?
H69 C55 H71 109.5 . . ?
H70 C55 H71 109.5 . . ?
C48 C56 H72 109.5 . . ?
C48 C56 H73 109.5 . . ?
H72 C56 H73 109.5 . . ?
C48 C56 H74 109.5 . . ?
H72 C56 H74 109.5 . . ?
H73 C56 H74 109.5 . . ?
C48 C57 H75 109.5 . . ?
C48 C57 H76 109.5 . . ?
H75 C57 H76 109.5 . . ?
C48 C57 H77 109.5 . . ?
H75 C57 H77 109.5 . . ?
H76 C57 H77 109.5 . . ?
C48 C58 H78 109.5 . . ?
C48 C58 H79 109.5 . . ?
H78 C58 H79 109.5 . . ?
C48 C58 H80 109.5 . . ?
H78 C58 H80 109.5 . . ?
H79 C58 H80 109.5 . . ?
C49 C59 H81 109.5 . . ?
C49 C59 H82 109.5 . . ?
H81 C59 H82 109.5 . . ?
C49 C59 H83 109.5 . . ?
H81 C59 H83 109.5 . . ?
H82 C59 H83 109.5 . . ?
C49 C60 H84 109.5 . . ?
C49 C60 H85 109.5 . . ?
H84 C60 H85 109.5 . . ?
C49 C60 H86 109.5 . . ?
H84 C60 H86 109.5 . . ?
H85 C60 H86 109.5 . . ?
C49 C61 H87 109.5 . . ?
C49 C61 H88 109.5 . . ?
H87 C61 H88 109.5 . . ?
C49 C61 H89 109.5 . . ?
H87 C61 H89 109.5 . . ?
H88 C61 H89 109.5 . . ?
Cl2 C62 Cl1 121.2(12) . . ?
Cl2 C62 Cl3 41.4(12) . . ?
Cl1 C62 Cl3 124.5(16) . . ?
Cl2 C62 H90 107.2 . . ?
Cl1 C62 H90 106.2 . . ?
Cl3 C62 H90 128.7 . . ?
Cl2 C62 H91 107.1 . . ?
Cl1 C62 H91 105.3 . . ?
Cl3 C62 H91 66.6 . . ?
H90 C62 H91 109.5 . . ?
Cl2 C62 H92 129.3 . . ?
Cl1 C62 H92 109.4 . . ?
Cl3 C62 H92 105.7 . . ?
H90 C62 H92 58.5 . . ?
H91 C62 H92 51.9 . . ?
Cl2 C62 H93 63.2 . . ?
Cl1 C62 H93 107.6 . . ?
Cl3 C62 H93 101.8 . . ?
H90 C62 H93 51.1 . . ?
H91 C62 H93 145.6 . . ?
H92 C62 H93 106.5 . . ?
C62 Cl2 H93 39.4 . . ?
C62 Cl3 Cl3 81(3) . 3_665 ?
C62 Cl3 H91 31.1 . . ?
Cl3 Cl3 H91 54.7 3_665 . ?

loop_
_geom_bond_atom_site_label_1
_geom_bond_atom_site_label_2
_geom_bond_distance
_geom_bond_site_symmetry_2
_geom_bond_publ_flag
Cu1 N1 2.070(5) . ?
Cu1 P1 2.2390(19) . ?
Cu1 P2 2.2396(18) . ?
Cu1 Br1 2.3381(11) . ?
P1 C1 1.698(7) . ?
P1 C8 1.833(6) . ?
C1 C2 1.474(9) . ?
C1 C29 1.491(9) . ?
C2 N1 1.383(8) . ?
C2 C3 1.433(10) . ?
C3 C4 1.358(9) . ?
C3 H1 0.9500 . ?
C4 C5 1.376(9) . ?
C4 H2 0.9500 . ?
C5 C6 1.417(9) . ?
C5 H3 0.9500 . ?
C6 N1 1.385(8) . ?
C6 C7 1.453(9) . ?
C7 C35 1.491(9) . ?
C7 P2 1.704(7) . ?
P2 C41 1.824(7) . ?
C8 C13 1.417(9) . ?
C8 C9 1.441(9) . ?
C9 C10 1.386(10) . ?
C9 C14 1.557(10) . ?
C10 C11 1.389(9) . ?
C10 H4 0.9500 . ?
C11 C12 1.381(9) . ?
C11 C15 1.532(9) . ?
C12 C13 1.395(9) . ?
C12 H5 0.9500 . ?
C13 C16 1.557(9) . ?
C14 C17 1.534(13) . ?
C14 C19 1.551(11) . ?
C14 C18 1.556(12) . ?
C15 C22 1.464(15) . ?
C15 C23 1.482(18) . ?
C15 C21 1.517(14) . ?
C15 C24 1.54(2) . ?
C15 C20 1.600(14) . ?
C15 C25 1.61(2) . ?
C16 C28 1.520(9) . ?
C16 C27 1.539(9) . ?
C16 C26 1.544(9) . ?
C17 H6 0.9800 . ?
C17 H7 0.9800 . ?
C17 H8 0.9800 . ?
C18 H9 0.9800 . ?
C18 H10 0.9800 . ?
C18 H11 0.9800 . ?
C19 H12 0.9800 . ?
C19 H13 0.9800 . ?
C19 H14 0.9800 . ?
C20 H15 0.9800 . ?
C20 H16 0.9800 . ?
C20 H17 0.9800 . ?
C21 H18 0.9800 . ?
C21 H19 0.9800 . ?
C21 H20 0.9800 . ?
C22 H21 0.9800 . ?
C22 H22 0.9800 . ?
C22 H23 0.9800 . ?
C23 H24 0.9800 . ?
C23 H25 0.9800 . ?
C23 H26 0.9800 . ?
C24 H27 0.9800 . ?
C24 H28 0.9800 . ?
C24 H29 0.9800 . ?
C25 H30 0.9800 . ?
C25 H31 0.9800 . ?
C25 H32 0.9800 . ?
C26 H33 0.9800 . ?
C26 H34 0.9800 . ?
C26 H35 0.9800 . ?
C27 H36 0.9800 . ?
C27 H37 0.9800 . ?
C27 H38 0.9800 . ?
C28 H39 0.9800 . ?
C28 H40 0.9800 . ?
C28 H41 0.9800 . ?
C29 C34 1.386(10) . ?
C29 C30 1.404(10) . ?
C30 C31 1.392(11) . ?
C30 H42 0.9500 . ?
C31 C32 1.382(13) . ?
C31 H43 0.9500 . ?
C32 C33 1.364(13) . ?
C32 H44 0.9500 . ?
C33 C34 1.398(10) . ?
C33 H45 0.9500 . ?
C34 H46 0.9500 . ?
C35 C40 1.398(9) . ?
C35 C36 1.410(9) . ?
C36 C37 1.385(10) . ?
C36 H47 0.9500 . ?
C37 C38 1.373(11) . ?
C37 H48 0.9500 . ?
C38 C39 1.389(11) . ?
C38 H49 0.9500 . ?
C39 C40 1.382(10) . ?
C39 H50 0.9500 . ?
C40 H51 0.9500 . ?
C41 C42 1.413(9) . ?
C41 C46 1.442(9) . ?
C42 C43 1.394(9) . ?
C42 C47 1.558(9) . ?
C43 C44 1.379(9) . ?
C43 H52 0.9500 . ?
C44 C45 1.381(10) . ?
C44 C48 1.539(9) . ?
C45 C46 1.399(9) . ?
C45 H53 0.9500 . ?
C46 C49 1.553(9) . ?
C47 C52 1.533(10) . ?
C47 C50 1.538(10) . ?
C47 C51 1.545(10) . ?
C48 C56 1.33(4) . ?
C48 C54 1.460(14) . ?
C48 C53 1.542(14) . ?
C48 C55 1.585(13) . ?
C48 C57 1.62(3) . ?
C48 C58 1.65(3) . ?
C49 C60 1.529(12) . ?
C49 C61 1.531(10) . ?
C49 C59 1.550(10) . ?
C50 H54 0.9800 . ?
C50 H55 0.9800 . ?
C50 H56 0.9800 . ?
C51 H57 0.9800 . ?
C51 H58 0.9800 . ?
C51 H59 0.9800 . ?
C52 H60 0.9800 . ?
C52 H61 0.9800 . ?
C52 H62 0.9800 . ?
C53 H63 0.9800 . ?
C53 H64 0.9800 . ?
C53 H65 0.9800 . ?
C54 H66 0.9800 . ?
C54 H67 0.9800 . ?
C54 H68 0.9800 . ?
C55 H69 0.9800 . ?
C55 H70 0.9800 . ?
C55 H71 0.9800 . ?
C56 H72 0.9800 . ?
C56 H73 0.9800 . ?
C56 H74 0.9800 . ?
C57 H75 0.9800 . ?
C57 H76 0.9800 . ?
C57 H77 0.9800 . ?
C58 H78 0.9800 . ?
C58 H79 0.9800 . ?
C58 H80 0.9800 . ?
C59 H81 0.9800 . ?
C59 H82 0.9800 . ?
C59 H83 0.9800 . ?
C60 H84 0.9800 . ?
C60 H85 0.9800 . ?
C60 H86 0.9800 . ?
C61 H87 0.9800 . ?
C61 H88 0.9800 . ?
C61 H89 0.9800 . ?
C62 Cl2 1.59(2) . ?
C62 Cl1 1.743(19) . ?
C62 Cl3 1.86(4) . ?
C62 H90 0.9707 . ?
C62 H91 0.9732 . ?
C62 H92 0.9456 . ?
C62 H93 1.0311 . ?
Cl2 H93 1.4507 . ?
Cl3 Cl3 1.76(7) 3_665 ?
Cl3 H91 1.7263 . ?

loop_
_geom_torsion_atom_site_label_1
_geom_torsion_atom_site_label_2
_geom_torsion_atom_site_label_3
_geom_torsion_atom_site_label_4
_geom_torsion
_geom_torsion_site_symmetry_1
_geom_torsion_site_symmetry_2
_geom_torsion_site_symmetry_3
_geom_torsion_site_symmetry_4
_geom_torsion_publ_flag
N1 Cu1 P1 C1 -11.7(3) . . . . ?
P2 Cu1 P1 C1 -76.4(3) . . . . ?
Br1 Cu1 P1 C1 141.1(2) . . . . ?
N1 Cu1 P1 C8 -154.9(3) . . . . ?
P2 Cu1 P1 C8 140.4(3) . . . . ?
Br1 Cu1 P1 C8 -2.2(3) . . . . ?
C8 P1 C1 C2 175.0(4) . . . . ?
Cu1 P1 C1 C2 19.6(5) . . . . ?
C8 P1 C1 C29 -9.8(7) . . . . ?
Cu1 P1 C1 C29 -165.2(5) . . . . ?
C29 C1 C2 N1 164.6(6) . . . . ?
P1 C1 C2 N1 -19.7(7) . . . . ?
C29 C1 C2 C3 -19.3(9) . . . . ?
P1 C1 C2 C3 156.3(5) . . . . ?
N1 C2 C3 C4 0.1(10) . . . . ?
C1 C2 C3 C4 -175.8(6) . . . . ?
C2 C3 C4 C5 5.8(10) . . . . ?
C3 C4 C5 C6 -3.7(10) . . . . ?
C4 C5 C6 N1 -4.4(9) . . . . ?
C4 C5 C6 C7 170.5(6) . . . . ?
C3 C2 N1 C6 -8.0(9) . . . . ?
C1 C2 N1 C6 168.1(5) . . . . ?
C3 C2 N1 Cu1 -167.1(5) . . . . ?
C1 C2 N1 Cu1 9.0(7) . . . . ?
C5 C6 N1 C2 10.1(9) . . . . ?
C7 C6 N1 C2 -165.0(5) . . . . ?
C5 C6 N1 Cu1 169.4(4) . . . . ?
C7 C6 N1 Cu1 -5.7(7) . . . . ?
P1 Cu1 N1 C2 3.1(4) . . . . ?
P2 Cu1 N1 C2 150.4(4) . . . . ?
Br1 Cu1 N1 C2 -104.9(5) . . . . ?
P1 Cu1 N1 C6 -156.1(4) . . . . ?
P2 Cu1 N1 C6 -8.7(4) . . . . ?
Br1 Cu1 N1 C6 96.0(5) . . . . ?
N1 C6 C7 C35 -160.1(6) . . . . ?
C5 C6 C7 C35 24.9(9) . . . . ?
N1 C6 C7 P2 22.1(7) . . . . ?
C5 C6 C7 P2 -152.9(5) . . . . ?
C6 C7 P2 C41 177.1(4) . . . . ?
C35 C7 P2 C41 -0.5(7) . . . . ?
C6 C7 P2 Cu1 -25.6(5) . . . . ?
C35 C7 P2 Cu1 156.8(5) . . . . ?
N1 Cu1 P2 C7 17.3(3) . . . . ?
P1 Cu1 P2 C7 82.2(3) . . . . ?
Br1 Cu1 P2 C7 -135.1(2) . . . . ?
N1 Cu1 P2 C41 164.1(4) . . . . ?
P1 Cu1 P2 C41 -131.0(3) . . . . ?
Br1 Cu1 P2 C41 11.7(3) . . . . ?
C1 P1 C8 C13 -57.0(7) . . . . ?
Cu1 P1 C8 C13 85.1(6) . . . . ?
C1 P1 C8 C9 114.6(6) . . . . ?
Cu1 P1 C8 C9 -103.2(5) . . . . ?
C13 C8 C9 C10 11.6(10) . . . . ?
P1 C8 C9 C10 -160.6(6) . . . . ?
C13 C8 C9 C14 -164.7(7) . . . . ?
P1 C8 C9 C14 23.1(10) . . . . ?
C8 C9 C10 C11 -4.3(11) . . . . ?
C14 C9 C10 C11 172.3(7) . . . . ?
C9 C10 C11 C12 -4.1(11) . . . . ?
C9 C10 C11 C15 177.7(7) . . . . ?
C10 C11 C12 C13 5.4(10) . . . . ?
C15 C11 C12 C13 -176.4(6) . . . . ?
C11 C12 C13 C8 2.0(10) . . . . ?
C11 C12 C13 C16 -172.8(6) . . . . ?
C9 C8 C13 C12 -10.5(10) . . . . ?
P1 C8 C13 C12 160.9(5) . . . . ?
C9 C8 C13 C16 163.5(7) . . . . ?
P1 C8 C13 C16 -25.1(10) . . . . ?
C10 C9 C14 C17 -123.4(8) . . . . ?
C8 C9 C14 C17 52.9(10) . . . . ?
C10 C9 C14 C19 -6.0(11) . . . . ?
C8 C9 C14 C19 170.3(8) . . . . ?
C10 C9 C14 C18 112.1(8) . . . . ?
C8 C9 C14 C18 -71.6(10) . . . . ?
C12 C11 C15 C22 47.3(11) . . . . ?
C10 C11 C15 C22 -134.6(10) . . . . ?
C12 C11 C15 C23 -127.1(10) . . . . ?
C10 C11 C15 C23 51.0(12) . . . . ?
C12 C11 C15 C21 173.5(9) . . . . ?
C10 C11 C15 C21 -8.4(11) . . . . ?
C12 C11 C15 C24 0.9(13) . . . . ?
C10 C11 C15 C24 179.0(11) . . . . ?
C12 C11 C15 C20 -71.2(9) . . . . ?
C10 C11 C15 C20 106.9(9) . . . . ?
C12 C11 C15 C25 113.2(10) . . . . ?
C10 C11 C15 C25 -68.7(11) . . . . ?
C12 C13 C16 C28 178.2(6) . . . . ?
C8 C13 C16 C28 4.0(10) . . . . ?
C12 C13 C16 C27 -57.9(7) . . . . ?
C8 C13 C16 C27 127.9(7) . . . . ?
C12 C13 C16 C26 60.5(7) . . . . ?
C8 C13 C16 C26 -113.8(7) . . . . ?
C2 C1 C29 C34 -45.5(9) . . . . ?
P1 C1 C29 C34 139.5(6) . . . . ?
C2 C1 C29 C30 133.8(7) . . . . ?
P1 C1 C29 C30 -41.2(9) . . . . ?
C34 C29 C30 C31 -0.3(11) . . . . ?
C1 C29 C30 C31 -179.7(7) . . . . ?
C29 C30 C31 C32 1.6(12) . . . . ?
C30 C31 C32 C33 -0.8(13) . . . . ?
C31 C32 C33 C34 -1.2(13) . . . . ?
C30 C29 C34 C33 -1.6(11) . . . . ?
C1 C29 C34 C33 177.8(7) . . . . ?
C32 C33 C34 C29 2.4(12) . . . . ?
C6 C7 C35 C40 -135.0(7) . . . . ?
P2 C7 C35 C40 42.4(9) . . . . ?
C6 C7 C35 C36 47.3(9) . . . . ?
P2 C7 C35 C36 -135.2(6) . . . . ?
C40 C35 C36 C37 -2.4(11) . . . . ?
C7 C35 C36 C37 175.4(7) . . . . ?
C35 C36 C37 C38 1.4(12) . . . . ?
C36 C37 C38 C39 -0.1(14) . . . . ?
C37 C38 C39 C40 -0.1(13) . . . . ?
C38 C39 C40 C35 -0.9(12) . . . . ?
C36 C35 C40 C39 2.2(11) . . . . ?
C7 C35 C40 C39 -175.6(7) . . . . ?
C7 P2 C41 C42 59.2(7) . . . . ?
Cu1 P2 C41 C42 -85.9(7) . . . . ?
C7 P2 C41 C46 -113.4(5) . . . . ?
Cu1 P2 C41 C46 101.5(5) . . . . ?
C46 C41 C42 C43 8.9(10) . . . . ?
P2 C41 C42 C43 -163.4(5) . . . . ?
C46 C41 C42 C47 -166.7(7) . . . . ?
P2 C41 C42 C47 21.0(10) . . . . ?
C41 C42 C43 C44 -0.2(10) . . . . ?
C47 C42 C43 C44 176.0(6) . . . . ?
C42 C43 C44 C45 -7.0(10) . . . . ?
C42 C43 C44 C48 175.0(7) . . . . ?
C43 C44 C45 C46 5.6(10) . . . . ?
C48 C44 C45 C46 -176.5(7) . . . . ?
C44 C45 C46 C41 2.8(10) . . . . ?
C44 C45 C46 C49 -177.0(7) . . . . ?
C42 C41 C46 C45 -10.1(10) . . . . ?
P2 C41 C46 C45 163.0(5) . . . . ?
C42 C41 C46 C49 169.6(7) . . . . ?
P2 C41 C46 C49 -17.2(9) . . . . ?
C43 C42 C47 C52 179.0(6) . . . . ?
C41 C42 C47 C52 -5.2(11) . . . . ?
C43 C42 C47 C50 -60.9(8) . . . . ?
C41 C42 C47 C50 114.9(8) . . . . ?
C43 C42 C47 C51 58.1(8) . . . . ?
C41 C42 C47 C51 -126.2(8) . . . . ?
C43 C44 C48 C56 119(2) . . . . ?
C45 C44 C48 C56 -59(2) . . . . ?
C43 C44 C48 C54 -65.0(10) . . . . ?
C45 C44 C48 C54 117.1(9) . . . . ?
C43 C44 C48 C53 59.0(11) . . . . ?
C45 C44 C48 C53 -118.9(9) . . . . ?
C43 C44 C48 C55 174.1(8) . . . . ?
C45 C44 C48 C55 -3.7(10) . . . . ?
C43 C44 C48 C57 -11.3(15) . . . . ?
C45 C44 C48 C57 170.8(13) . . . . ?
C43 C44 C48 C58 -114.3(16) . . . . ?
C45 C44 C48 C58 67.9(16) . . . . ?
C45 C46 C49 C60 -111.3(7) . . . . ?
C41 C46 C49 C60 68.9(9) . . . . ?
C45 C46 C49 C61 7.8(10) . . . . ?
C41 C46 C49 C61 -172.0(7) . . . . ?
C45 C46 C49 C59 124.1(7) . . . . ?
C41 C46 C49 C59 -55.6(9) . . . . ?
Cl2 C62 Cl3 Cl3 -164(4) . . . 3_665 ?
Cl1 C62 Cl3 Cl3 -64(3) . . . 3_665 ?
